data_4339083
loop_
_publ_author_name
'Majumdar, Amit'
'Pal, Kuntal'
'Nagarajan, Kowliki'
'Sarkar, Sabyasachi'

_publ_section_title
;
 Desoxo molybdenum(IV) and tungsten(IV) bis(dithiolene) complexes:
 monomer-dimer interconversion involving reversible thiol bridge
 formation.
;
_journal_issue 15
_journal_name_full 'Inorganic chemistry'
_journal_page_first 6136
_journal_page_last 6147
_journal_paper_doi 10.1021/ic7006777
_journal_volume 46
_journal_year 2007
_chemical_formula_moiety 'C28 H10 Mo2 N8 S10, 2(C8 H20 N)'
_chemical_formula_sum 'C44 H50 Mo2 N10 S10'
_chemical_formula_weight 1231.42
_chemical_name_systematic 'Tetraethylammonium tetrakis(1,2-dicyanoethylenedithiolato)bis(thiophenolato)dimolybdate'
_space_group_IT_number 2
_symmetry_cell_setting triclinic
_symmetry_Int_Tables_number 2
_symmetry_space_group_name_Hall '-P 1'
_symmetry_space_group_name_H-M 'P -1'
_atom_sites_solution_hydrogens geom
_atom_sites_solution_primary direct
_atom_sites_solution_secondary difmap
_audit_creation_method SHELXL-97
_cell_angle_alpha 98.803(5)
_cell_angle_beta 109.364(5)
_cell_angle_gamma 92.968(5)
_cell_formula_units_Z 2
_cell_length_a 11.824(5)
_cell_length_b 14.496(5)
_cell_length_c 16.500(5)
_cell_measurement_temperature 100(2)
_cell_volume 2620.7(16)
_computing_cell_refinement 'SAINT 6.45 ( Bruker, 2003)'
_computing_data_collection 'SMART 5.628 (Bruker, 2003)'
_computing_data_reduction 'SAINT 6.45  (Bruker, 2003)'
_computing_molecular_graphics 'Diamond 2.1e, Ortep'
_computing_structure_refinement 'SHELXL-97 (Sheldrick, 1997)'
_computing_structure_solution SIR-97
_diffrn_ambient_temperature 100(2)
_diffrn_measured_fraction_theta_full 0.9857
_diffrn_measured_fraction_theta_max 0.9857
_diffrn_measurement_device_type 'Bruker SMART APEX'
_diffrn_measurement_method /w-scans
_diffrn_radiation_monochromator graphite
_diffrn_radiation_probe x-ray
_diffrn_radiation_type MoK\a
_diffrn_radiation_wavelength 0.71069
_diffrn_reflns_av_R_equivalents 0.0214
_diffrn_reflns_av_sigmaI/netI 0.0443
_diffrn_reflns_limit_h_max 15
_diffrn_reflns_limit_h_min -12
_diffrn_reflns_limit_k_max 19
_diffrn_reflns_limit_k_min -19
_diffrn_reflns_limit_l_max 18
_diffrn_reflns_limit_l_min -21
_diffrn_reflns_number 17578
_diffrn_reflns_theta_full 28.27
_diffrn_reflns_theta_max 28.27
_diffrn_reflns_theta_min 2.12
_diffrn_source 'fine-focus sealed tube'
_exptl_absorpt_coefficient_mu 0.920
_exptl_absorpt_correction_T_max 0.9136
_exptl_absorpt_correction_T_min 0.893
_exptl_absorpt_correction_type empirical
_exptl_crystal_colour 'dark violate'
_exptl_crystal_density_diffrn 1.561
_exptl_crystal_density_method 'not measured'
_exptl_crystal_description Needle
_exptl_crystal_F_000 1256
_exptl_crystal_size_max 0.20
_exptl_crystal_size_mid 0.10
_exptl_crystal_size_min 0.10
_refine_diff_density_max 0.707
_refine_diff_density_min -0.635
_refine_diff_density_rms 0.095
_refine_ls_extinction_method none
_refine_ls_goodness_of_fit_ref 1.016
_refine_ls_hydrogen_treatment constr
_refine_ls_matrix_type full
_refine_ls_number_parameters 641
_refine_ls_number_reflns 12442
_refine_ls_number_restraints 0
_refine_ls_restrained_S_all 1.016
_refine_ls_R_factor_all 0.0390
_refine_ls_R_factor_gt 0.0340
_refine_ls_shift/su_max 0.001
_refine_ls_shift/su_mean 0.000
_refine_ls_structure_factor_coef Fsqd
_refine_ls_weighting_details 'calc w=1/[\s^2^(Fo^2^)+(0.0392P)^2^+1.8411P] where P=(Fo^2^+2Fc^2^)/3'
_refine_ls_weighting_scheme calc
_refine_ls_wR_factor_gt 0.0824
_refine_ls_wR_factor_ref 0.0851
_reflns_number_gt 11123
_reflns_number_total 12442
_reflns_threshold_expression >2sigma(I)
_cod_data_source_file ic7006777-file004.cif
_cod_data_source_block '[(Et4N)2][Mo2(mnt)4(SPh)2]'
_cod_depositor_comments
;
The following automatic conversions were performed:

'_exptl_absorpt_correction_type' value 'Empirical' changed to
'empirical' according to
/usr/data/users/saulius/automatic-downloads/retrospective/ACS/lib/dictionaries/cif_core.dic
dictionary named 'cif_core.dic' version 2.4.2 from 2011-04-26.

Automatic conversion script
Id: cif_fix_values 2281 2013-09-26 08:29:07Z andrius 
;
_cod_database_code 4339083

loop_
_symmetry_equiv_pos_as_xyz
'x, y, z'
'-x, -y, -z'

loop_
_atom_site_label
_atom_site_type_symbol
_atom_site_fract_x
_atom_site_fract_y
_atom_site_fract_z
_atom_site_U_iso_or_equiv
_atom_site_adp_type
_atom_site_occupancy
_atom_site_symmetry_multiplicity
_atom_site_calc_flag
_atom_site_refinement_flags
_atom_site_disorder_assembly
_atom_site_disorder_group
Mo1 Mo 0.362249(17) 0.342644(13) 0.762452(12) 0.01077(5) Uani 1 1 d . . .
Mo2 Mo 0.154739(17) 0.236974(13) 0.550707(12) 0.01064(5) Uani 1 1 d . . .
S1 S 0.56412(5) 0.41010(4) 0.80438(4) 0.01527(11) Uani 1 1 d . . .
S2 S 0.34830(5) 0.47912(4) 0.85485(4) 0.01455(11) Uani 1 1 d . . .
S3 S 0.23526(5) 0.26955(4) 0.82135(4) 0.01494(11) Uani 1 1 d . . .
S4 S 0.45812(5) 0.20446(4) 0.78103(4) 0.01392(11) Uani 1 1 d . . .
S5 S 0.18283(5) 0.38659(4) 0.65433(3) 0.01186(11) Uani 1 1 d . . .
S6 S 0.36691(5) 0.31082(4) 0.61246(3) 0.01180(11) Uani 1 1 d . . .
S7 S 0.20992(5) 0.08965(4) 0.57985(4) 0.01605(12) Uani 1 1 d . . .
S8 S 0.00150(5) 0.19536(4) 0.60526(4) 0.01478(11) Uani 1 1 d . . .
S9 S -0.00583(5) 0.29458(4) 0.45251(4) 0.01454(11) Uani 1 1 d . . .
S10 S 0.20674(5) 0.19353(4) 0.42513(4) 0.01509(11) Uani 1 1 d . . .
N1 N 0.7997(2) 0.59972(17) 0.94027(17) 0.0330(6) Uani 1 1 d . . .
N2 N 0.4969(2) 0.69963(15) 1.00188(14) 0.0223(5) Uani 1 1 d . . .
N3 N 0.4765(2) -0.01343(15) 0.87508(15) 0.0230(5) Uani 1 1 d . . .
N4 N 0.1620(2) 0.06837(16) 0.91363(17) 0.0287(5) Uani 1 1 d . . .
N5 N -0.1240(2) 0.02690(17) 0.70824(16) 0.0285(5) Uani 1 1 d . . .
N6 N 0.1870(2) -0.10595(16) 0.69177(16) 0.0266(5) Uani 1 1 d . . .
N7 N 0.1367(2) 0.20564(17) 0.19114(15) 0.0277(5) Uani 1 1 d . . .
N8 N -0.1600(2) 0.32550(16) 0.22549(14) 0.0248(5) Uani 1 1 d . . .
N9 N -0.16266(18) 0.19286(14) 0.96189(13) 0.0160(4) Uani 1 1 d . . .
N10 N 0.48102(18) 0.72794(14) 0.68907(13) 0.0168(4) Uani 1 1 d . . .
C1 C 0.5841(2) 0.51363(16) 0.87842(15) 0.0156(5) Uani 1 1 d . . .
C2 C 0.7033(2) 0.56291(17) 0.91424(17) 0.0208(5) Uani 1 1 d . . .
C3 C 0.4887(2) 0.54394(16) 0.89991(14) 0.0148(4) Uani 1 1 d . . .
C4 C 0.4969(2) 0.62996(16) 0.95796(15) 0.0159(5) Uani 1 1 d . . .
C5 C 0.2851(2) 0.16336(16) 0.84546(15) 0.0147(4) Uani 1 1 d . . .
C6 C 0.2189(2) 0.11002(17) 0.88434(16) 0.0182(5) Uani 1 1 d . . .
C7 C 0.3845(2) 0.13613(15) 0.82908(15) 0.0140(4) Uani 1 1 d . . .
C8 C 0.4341(2) 0.05230(16) 0.85410(15) 0.0165(5) Uani 1 1 d . . .
C9 C 0.0252(2) 0.08855(16) 0.63993(15) 0.0154(5) Uani 1 1 d . . .
C10 C -0.0564(2) 0.05296(17) 0.67834(16) 0.0185(5) Uani 1 1 d . . .
C11 C 0.1186(2) 0.04309(16) 0.63018(15) 0.0154(5) Uani 1 1 d . . .
C12 C 0.1521(2) -0.04103(17) 0.66347(16) 0.0198(5) Uani 1 1 d . . .
C13 C 0.0076(2) 0.27371(16) 0.34991(15) 0.0149(4) Uani 1 1 d . . .
C14 C -0.0848(2) 0.30222(16) 0.28013(15) 0.0173(5) Uani 1 1 d . . .
C15 C 0.1015(2) 0.23014(16) 0.33837(14) 0.0151(4) Uani 1 1 d . . .
C16 C 0.1191(2) 0.21522(17) 0.25558(16) 0.0186(5) Uani 1 1 d . . .
C17 C 0.0560(2) 0.42741(15) 0.67911(15) 0.0129(4) Uani 1 1 d . . .
C18 C 0.0419(2) 0.42946(17) 0.75966(16) 0.0182(5) Uani 1 1 d . . .
H18 H 0.0965 0.4036 0.8027 0.022 Uiso 1 1 calc R . .
C19 C -0.0545(2) 0.47046(18) 0.77571(17) 0.0226(5) Uani 1 1 d . . .
H19 H -0.0638 0.4721 0.8297 0.027 Uiso 1 1 calc R . .
C20 C -0.1361(2) 0.50857(17) 0.71209(17) 0.0217(5) Uani 1 1 d . . .
H20 H -0.1999 0.5361 0.7234 0.026 Uiso 1 1 calc R . .
C21 C -0.1232(2) 0.50596(17) 0.63144(17) 0.0200(5) Uani 1 1 d . . .
H21 H -0.1789 0.5310 0.5883 0.024 Uiso 1 1 calc R . .
C22 C -0.0266(2) 0.46577(16) 0.61502(16) 0.0163(5) Uani 1 1 d . . .
H22 H -0.0174 0.4646 0.5611 0.020 Uiso 1 1 calc R . .
C23 C 0.4905(2) 0.25269(16) 0.59855(14) 0.0141(4) Uani 1 1 d . . .
C24 C 0.5955(2) 0.31012(17) 0.61186(16) 0.0174(5) Uani 1 1 d . . .
H24 H 0.5982 0.3749 0.6268 0.021 Uiso 1 1 calc R . .
C25 C 0.6963(2) 0.27065(18) 0.60277(16) 0.0203(5) Uani 1 1 d . . .
H25 H 0.7668 0.3089 0.6124 0.024 Uiso 1 1 calc R . .
C26 C 0.6916(2) 0.17431(18) 0.57930(17) 0.0205(5) Uani 1 1 d . . .
H26 H 0.7584 0.1479 0.5719 0.025 Uiso 1 1 calc R . .
C27 C 0.5877(2) 0.11728(17) 0.56680(17) 0.0203(5) Uani 1 1 d . . .
H27 H 0.5853 0.0525 0.5520 0.024 Uiso 1 1 calc R . .
C28 C 0.4867(2) 0.15602(17) 0.57621(16) 0.0184(5) Uani 1 1 d . . .
H28 H 0.4169 0.1174 0.5676 0.022 Uiso 1 1 calc R . .
C29 C 0.4754(2) 0.75738(17) 0.78062(16) 0.0191(5) Uani 1 1 d . . .
H29A H 0.4217 0.8060 0.7788 0.023 Uiso 1 1 calc R . .
H29B H 0.4403 0.7039 0.7963 0.023 Uiso 1 1 calc R . .
C30 C 0.5956(2) 0.79347(18) 0.85158(17) 0.0237(5) Uani 1 1 d . . .
H30A H 0.5836 0.8102 0.9065 0.036 Uiso 1 1 calc R . .
H30B H 0.6303 0.8477 0.8378 0.036 Uiso 1 1 calc R . .
H30C H 0.6489 0.7453 0.8554 0.036 Uiso 1 1 calc R . .
C31 C 0.5353(2) 0.80910(17) 0.66008(17) 0.0211(5) Uani 1 1 d . . .
H31A H 0.6195 0.8239 0.6967 0.025 Uiso 1 1 calc R . .
H31B H 0.5326 0.7886 0.6006 0.025 Uiso 1 1 calc R . .
C32 C 0.4737(3) 0.89798(18) 0.66357(19) 0.0283(6) Uani 1 1 d . . .
H32A H 0.5136 0.9451 0.6443 0.042 Uiso 1 1 calc R . .
H32B H 0.4778 0.9203 0.7224 0.042 Uiso 1 1 calc R . .
H32C H 0.3908 0.8849 0.6262 0.042 Uiso 1 1 calc R . .
C33 C 0.5599(2) 0.64866(17) 0.68969(17) 0.0205(5) Uani 1 1 d . . .
H33A H 0.5293 0.5986 0.7122 0.025 Uiso 1 1 calc R . .
H33B H 0.6408 0.6715 0.7296 0.025 Uiso 1 1 calc R . .
C34 C 0.5671(2) 0.60809(19) 0.60111(17) 0.0240(5) Uani 1 1 d . . .
H34A H 0.6185 0.5586 0.6073 0.036 Uiso 1 1 calc R . .
H34B H 0.5995 0.6566 0.5788 0.036 Uiso 1 1 calc R . .
H34C H 0.4879 0.5835 0.5614 0.036 Uiso 1 1 calc R . .
C35 C 0.3530(2) 0.69693(17) 0.62626(16) 0.0190(5) Uani 1 1 d . . .
H35A H 0.3014 0.7434 0.6376 0.023 Uiso 1 1 calc R . .
H35B H 0.3521 0.6958 0.5671 0.023 Uiso 1 1 calc R . .
C36 C 0.3001(2) 0.60136(18) 0.63163(18) 0.0228(5) Uani 1 1 d . . .
H36A H 0.2196 0.5873 0.5901 0.034 Uiso 1 1 calc R . .
H36B H 0.2982 0.6020 0.6894 0.034 Uiso 1 1 calc R . .
H36C H 0.3490 0.5544 0.6188 0.034 Uiso 1 1 calc R . .
C37A C -0.1793(5) 0.2130(4) 0.8674(3) 0.0159(14) Uani 0.429(6) 1 d P A 1
H37A H -0.2319 0.2617 0.8531 0.019 Uiso 0.429(6) 1 calc PR A 1
H37B H -0.2121 0.1567 0.8235 0.019 Uiso 0.429(6) 1 calc PR A 1
C37B C -0.0344(4) 0.2178(3) 0.9706(3) 0.0198(11) Uani 0.571(6) 1 d P A 2
H37C H 0.0113 0.1646 0.9812 0.024 Uiso 0.571(6) 1 calc PR A 2
H37D H 0.0029 0.2699 1.0186 0.024 Uiso 0.571(6) 1 calc PR A 2
C38 C -0.0393(4) 0.2482(3) 0.8752(4) 0.0754(17) Uani 1 1 d . . .
H38A H -0.0394 0.2624 0.8203 0.113 Uiso 0.45(4) 1 calc PR A 1
H38B H 0.0110 0.1991 0.8903 0.113 Uiso 0.45(4) 1 calc PR A 1
H38C H -0.0087 0.3033 0.9197 0.113 Uiso 0.45(4) 1 calc PR A 1
H38F H 0.0412 0.2650 0.8770 0.091 Uiso 0.55(4) 1 d PR A 2
H38D H -0.0851 0.3008 0.8657 0.091 Uiso 0.55(4) 1 d PR A 2
H38E H -0.0769 0.1961 0.8286 0.091 Uiso 0.55(4) 1 d PR A 2
C39A C -0.2362(4) 0.2752(3) 0.9500(3) 0.0193(11) Uani 0.564(6) 1 d P A 2
H39A H -0.3130 0.2589 0.9565 0.023 Uiso 0.564(6) 1 calc PR A 2
H39B H -0.2525 0.2874 0.8913 0.023 Uiso 0.564(6) 1 calc PR A 2
C39B C -0.0969(5) 0.2782(4) 1.0279(4) 0.0204(14) Uani 0.436(6) 1 d P A 1
H39C H -0.0197 0.2932 1.0216 0.025 Uiso 0.436(6) 1 calc PR A 1
H39D H -0.0815 0.2647 1.0861 0.025 Uiso 0.436(6) 1 calc PR A 1
C40 C -0.1712(3) 0.36621(19) 1.01704(19) 0.0364(8) Uani 1 1 d . . .
H40A H -0.1262 0.4193 1.0603 0.055 Uiso 0.43(3) 1 calc PR A 1
H40B H -0.2470 0.3521 1.0244 0.055 Uiso 0.43(3) 1 calc PR A 1
H40C H -0.1854 0.3806 0.9598 0.055 Uiso 0.43(3) 1 calc PR A 1
H40D H -0.2213 0.4163 1.0070 0.044 Uiso 0.57(3) 1 d PR A 2
H40F H -0.0959 0.3835 1.0101 0.044 Uiso 0.57(3) 1 d PR A 2
H40E H -0.1564 0.3549 1.0753 0.044 Uiso 0.57(3) 1 d PR A 2
C41A C -0.1559(4) 0.1638(3) 1.0510(3) 0.0161(10) Uani 0.564(6) 1 d P A 2
H41A H -0.1111 0.1097 1.0590 0.019 Uiso 0.564(6) 1 calc PR A 2
H41B H -0.1130 0.2150 1.0985 0.019 Uiso 0.564(6) 1 calc PR A 2
C41B C -0.2874(5) 0.1684(4) 0.9605(4) 0.0172(14) Uani 0.436(6) 1 d P A 1
H41C H -0.3273 0.1161 0.9133 0.021 Uiso 0.436(6) 1 calc PR A 1
H41D H -0.3334 0.2216 0.9503 0.021 Uiso 0.436(6) 1 calc PR A 1
C42 C -0.2822(3) 0.1398(2) 1.0543(2) 0.0321(7) Uani 1 1 d . . .
H42A H -0.3627 0.1243 1.0532 0.048 Uiso 0.43(3) 1 calc PR A 1
H42B H -0.2432 0.1918 1.1008 0.048 Uiso 0.43(3) 1 calc PR A 1
H42C H -0.2377 0.0865 1.0638 0.048 Uiso 0.43(3) 1 calc PR A 1
H42F H -0.2750 0.1223 1.1095 0.048 Uiso 0.57(3) 1 d PR A 2
H42D H -0.3244 0.0884 1.0080 0.048 Uiso 0.57(3) 1 d PR A 2
H42E H -0.3262 0.1935 1.0475 0.048 Uiso 0.57(3) 1 d PR A 2
C43A C -0.2276(4) 0.1137(3) 0.8885(3) 0.0206(11) Uani 0.566(6) 1 d P A 2
H43A H -0.2307 0.1310 0.8333 0.025 Uiso 0.566(6) 1 calc PR A 2
H43B H -0.3097 0.1007 0.8869 0.025 Uiso 0.566(6) 1 calc PR A 2
C43B C -0.0851(6) 0.1133(4) 0.9777(4) 0.0223(15) Uani 0.434(6) 1 d P A 1
H43C H -0.0722 0.0997 1.0357 0.027 Uiso 0.434(6) 1 calc PR A 1
H43D H -0.0073 0.1301 0.9731 0.027 Uiso 0.434(6) 1 calc PR A 1
C44 C -0.1576(4) 0.0206(2) 0.9023(3) 0.0504(10) Uani 1 1 d . . .
H44A H -0.1106 -0.0315 0.9103 0.076 Uiso 0.37(4) 1 calc PR A 1
H44B H -0.1699 0.0350 0.8454 0.076 Uiso 0.37(4) 1 calc PR A 1
H44F H -0.2343 0.0046 0.9078 0.061 Uiso 0.37(4) 1 calc PR A 1
H44C H -0.1993 -0.0301 0.8552 0.076 Uiso 0.63(4) 1 d PR A 2
H44D H -0.1556 0.0034 0.9567 0.076 Uiso 0.63(4) 1 d PR A 2
H44E H -0.0767 0.0335 0.9033 0.076 Uiso 0.63(4) 1 d PR A 2

loop_
_atom_site_aniso_label
_atom_site_aniso_U_11
_atom_site_aniso_U_22
_atom_site_aniso_U_33
_atom_site_aniso_U_23
_atom_site_aniso_U_13
_atom_site_aniso_U_12
Mo1 0.01039(10) 0.01051(9) 0.01173(9) 0.00244(7) 0.00391(7) 0.00185(7)
Mo2 0.00884(9) 0.01075(9) 0.01253(9) 0.00213(7) 0.00399(7) 0.00078(7)
S1 0.0127(3) 0.0146(3) 0.0175(3) -0.0002(2) 0.0053(2) 0.0008(2)
S2 0.0142(3) 0.0139(3) 0.0155(3) 0.0009(2) 0.0057(2) 0.0021(2)
S3 0.0140(3) 0.0145(3) 0.0192(3) 0.0065(2) 0.0075(2) 0.0042(2)
S4 0.0143(3) 0.0134(3) 0.0158(3) 0.0039(2) 0.0066(2) 0.0037(2)
S5 0.0109(3) 0.0118(3) 0.0130(2) 0.00212(19) 0.0042(2) 0.00190(19)
S6 0.0095(2) 0.0129(3) 0.0132(2) 0.00192(19) 0.00448(19) 0.00102(19)
S7 0.0129(3) 0.0130(3) 0.0251(3) 0.0057(2) 0.0092(2) 0.0023(2)
S8 0.0122(3) 0.0144(3) 0.0202(3) 0.0050(2) 0.0080(2) 0.0020(2)
S9 0.0136(3) 0.0171(3) 0.0130(3) 0.0025(2) 0.0044(2) 0.0043(2)
S10 0.0122(3) 0.0191(3) 0.0143(3) 0.0020(2) 0.0051(2) 0.0033(2)
N1 0.0226(13) 0.0251(12) 0.0456(15) -0.0001(11) 0.0077(11) -0.0025(10)
N2 0.0226(11) 0.0223(11) 0.0195(10) 0.0014(9) 0.0050(9) 0.0023(9)
N3 0.0237(12) 0.0197(11) 0.0303(12) 0.0084(9) 0.0130(9) 0.0066(9)
N4 0.0286(13) 0.0246(12) 0.0434(14) 0.0166(10) 0.0204(11) 0.0095(10)
N5 0.0313(13) 0.0286(12) 0.0318(13) 0.0076(10) 0.0184(11) 0.0008(10)
N6 0.0235(12) 0.0213(11) 0.0341(13) 0.0094(10) 0.0067(10) 0.0008(9)
N7 0.0247(12) 0.0386(14) 0.0219(11) 0.0046(10) 0.0104(9) 0.0079(10)
N8 0.0273(12) 0.0259(12) 0.0187(11) 0.0027(9) 0.0041(9) 0.0093(9)
N9 0.0151(10) 0.0160(10) 0.0177(10) 0.0038(8) 0.0063(8) 0.0015(8)
N10 0.0175(10) 0.0167(10) 0.0197(10) 0.0062(8) 0.0091(8) 0.0051(8)
C1 0.0172(12) 0.0131(11) 0.0152(11) 0.0025(8) 0.0043(9) 0.0004(9)
C2 0.0195(13) 0.0167(12) 0.0247(13) 0.0017(10) 0.0065(10) 0.0024(10)
C3 0.0172(11) 0.0121(10) 0.0132(10) 0.0022(8) 0.0030(9) 0.0006(9)
C4 0.0167(12) 0.0164(11) 0.0140(10) 0.0038(9) 0.0042(9) 0.0012(9)
C5 0.0156(11) 0.0125(11) 0.0156(11) 0.0044(8) 0.0039(9) 0.0023(8)
C6 0.0177(12) 0.0165(11) 0.0229(12) 0.0073(9) 0.0079(10) 0.0066(9)
C7 0.0152(11) 0.0116(10) 0.0143(10) 0.0027(8) 0.0038(9) 0.0007(8)
C8 0.0171(12) 0.0158(11) 0.0173(11) 0.0022(9) 0.0074(9) -0.0003(9)
C9 0.0160(11) 0.0146(11) 0.0146(10) 0.0034(8) 0.0042(9) -0.0021(9)
C10 0.0219(13) 0.0152(11) 0.0183(11) 0.0023(9) 0.0075(10) 0.0010(9)
C11 0.0142(11) 0.0127(11) 0.0177(11) 0.0031(8) 0.0037(9) -0.0020(8)
C12 0.0186(12) 0.0183(12) 0.0234(12) 0.0054(10) 0.0081(10) -0.0004(9)
C13 0.0147(11) 0.0152(11) 0.0144(10) 0.0020(8) 0.0048(9) -0.0006(9)
C14 0.0206(12) 0.0152(11) 0.0165(11) -0.0001(9) 0.0082(9) 0.0016(9)
C15 0.0155(11) 0.0153(11) 0.0130(10) 0.0019(8) 0.0036(9) -0.0014(9)
C16 0.0140(11) 0.0228(12) 0.0184(12) 0.0033(9) 0.0046(9) 0.0045(9)
C17 0.0118(11) 0.0094(10) 0.0183(11) 0.0015(8) 0.0063(9) 0.0027(8)
C18 0.0179(12) 0.0185(12) 0.0205(12) 0.0061(9) 0.0081(9) 0.0060(9)
C19 0.0243(13) 0.0247(13) 0.0237(13) 0.0051(10) 0.0140(11) 0.0066(10)
C20 0.0167(12) 0.0190(12) 0.0323(14) 0.0028(10) 0.0126(10) 0.0055(10)
C21 0.0173(12) 0.0154(11) 0.0259(13) 0.0046(9) 0.0045(10) 0.0064(9)
C22 0.0162(12) 0.0143(11) 0.0184(11) 0.0028(9) 0.0058(9) 0.0036(9)
C23 0.0120(11) 0.0177(11) 0.0139(10) 0.0037(8) 0.0057(8) 0.0023(8)
C24 0.0171(12) 0.0153(11) 0.0205(12) 0.0009(9) 0.0088(9) -0.0020(9)
C25 0.0099(11) 0.0254(13) 0.0254(13) 0.0031(10) 0.0075(9) -0.0036(9)
C26 0.0110(11) 0.0261(13) 0.0268(13) 0.0055(10) 0.0086(10) 0.0055(9)
C27 0.0171(12) 0.0170(12) 0.0285(13) 0.0044(10) 0.0096(10) 0.0035(9)
C28 0.0152(12) 0.0175(12) 0.0239(12) 0.0034(9) 0.0088(10) 0.0002(9)
C29 0.0214(13) 0.0196(12) 0.0209(12) 0.0066(9) 0.0117(10) 0.0040(10)
C30 0.0282(14) 0.0219(13) 0.0227(13) 0.0058(10) 0.0093(11) 0.0080(11)
C31 0.0265(14) 0.0184(12) 0.0243(13) 0.0078(10) 0.0152(11) 0.0019(10)
C32 0.0437(17) 0.0187(13) 0.0319(15) 0.0099(11) 0.0224(13) 0.0066(12)
C33 0.0176(12) 0.0202(12) 0.0254(13) 0.0068(10) 0.0074(10) 0.0075(10)
C34 0.0232(14) 0.0223(13) 0.0297(14) 0.0040(10) 0.0124(11) 0.0091(10)
C35 0.0155(12) 0.0205(12) 0.0220(12) 0.0062(9) 0.0060(9) 0.0054(9)
C36 0.0176(12) 0.0218(13) 0.0294(13) 0.0041(10) 0.0085(10) 0.0026(10)
C37A 0.020(3) 0.018(3) 0.012(3) 0.007(2) 0.007(2) 0.002(2)
C37B 0.016(2) 0.019(2) 0.028(2) 0.0043(17) 0.0109(18) 0.0024(16)
C38 0.099(4) 0.042(2) 0.152(5) 0.046(3) 0.114(4) 0.029(2)
C39A 0.017(2) 0.021(2) 0.022(2) 0.0092(17) 0.0077(17) 0.0079(17)
C39B 0.018(3) 0.019(3) 0.022(3) 0.001(2) 0.006(2) -0.002(2)
C40 0.066(2) 0.0184(13) 0.0250(14) 0.0040(11) 0.0145(14) 0.0138(14)
C41A 0.016(2) 0.017(2) 0.017(2) 0.0075(16) 0.0055(16) 0.0013(16)
C41B 0.013(3) 0.018(3) 0.020(3) 0.002(2) 0.006(2) -0.002(2)
C42 0.0347(16) 0.0315(15) 0.0367(16) -0.0005(12) 0.0252(13) -0.0063(12)
C43A 0.022(2) 0.022(2) 0.017(2) -0.0004(17) 0.0077(17) -0.0009(17)
C43B 0.024(3) 0.018(3) 0.030(3) 0.007(2) 0.014(3) 0.010(2)
C44 0.092(3) 0.0145(14) 0.067(2) -0.0025(14) 0.061(2) -0.0003(16)

loop_
_atom_type_symbol
_atom_type_description
_atom_type_scat_dispersion_real
_atom_type_scat_dispersion_imag
_atom_type_scat_source
C C 0.0033 0.0016 'International Tables Vol C Tables 4.2.6.8 and 6.1.1.4'
H H 0.0000 0.0000 'International Tables Vol C Tables 4.2.6.8 and 6.1.1.4'
N N 0.0061 0.0033 'International Tables Vol C Tables 4.2.6.8 and 6.1.1.4'
S S 0.1246 0.1234 'International Tables Vol C Tables 4.2.6.8 and 6.1.1.4'
Mo Mo -1.6832 0.6857 'International Tables Vol C Tables 4.2.6.8 and 6.1.1.4'

loop_
_geom_angle_atom_site_label_1
_geom_angle_atom_site_label_2
_geom_angle_atom_site_label_3
_geom_angle
S3 Mo1 S2 84.33(3)
S3 Mo1 S4 82.08(3)
S2 Mo1 S4 135.93(3)
S3 Mo1 S1 139.60(3)
S2 Mo1 S1 82.22(3)
S4 Mo1 S1 81.63(3)
S3 Mo1 S5 88.79(4)
S2 Mo1 S5 85.26(3)
S4 Mo1 S5 135.84(2)
S1 Mo1 S5 127.54(3)
S3 Mo1 S6 128.92(2)
S2 Mo1 S6 133.68(2)
S4 Mo1 S6 85.59(2)
S1 Mo1 S6 86.19(2)
S5 Mo1 S6 67.15(3)
S9 Mo2 S7 136.68(2)
S9 Mo2 S10 82.60(3)
S7 Mo2 S10 84.18(2)
S9 Mo2 S8 81.41(4)
S7 Mo2 S8 81.77(3)
S10 Mo2 S8 138.47(2)
S9 Mo2 S5 88.19(3)
S7 Mo2 S5 129.04(3)
S10 Mo2 S5 133.60(2)
S8 Mo2 S5 83.84(3)
S9 Mo2 S6 125.82(3)
S7 Mo2 S6 92.80(3)
S10 Mo2 S6 82.56(3)
S8 Mo2 S6 136.85(3)
S5 Mo2 S6 66.63(2)
C1 S1 Mo1 108.71(9)
C3 S2 Mo1 108.79(8)
C5 S3 Mo1 109.47(9)
C7 S4 Mo1 108.41(8)
C17 S5 Mo1 124.08(8)
C17 S5 Mo2 119.13(8)
Mo1 S5 Mo2 93.01(3)
C23 S6 Mo1 116.17(8)
C23 S6 Mo2 123.14(8)
Mo1 S6 Mo2 92.84(2)
C11 S7 Mo2 109.52(8)
C9 S8 Mo2 108.94(9)
C13 S9 Mo2 108.89(8)
C15 S10 Mo2 108.25(9)
C41B N9 C37B 175.7(3)
C41B N9 C43A 69.0(3)
C37B N9 C43A 114.1(3)
C41B N9 C39B 113.8(3)
C37B N9 C39B 63.5(3)
C43A N9 C39B 173.7(3)
C41B N9 C43B 112.9(4)
C37B N9 C43B 66.0(3)
C43A N9 C43B 75.2(3)
C39B N9 C43B 107.9(4)
C41B N9 C39A 68.4(3)
C37B N9 C39A 112.6(3)
C43A N9 C39A 107.5(3)
C39B N9 C39A 69.4(3)
C43B N9 C39A 177.3(3)
C41B N9 C41A 70.9(3)
C37B N9 C41A 104.9(3)
C43A N9 C41A 109.5(3)
C39B N9 C41A 76.8(3)
C43B N9 C41A 70.5(3)
C39A N9 C41A 108.1(3)
C41B N9 C37A 104.9(3)
C37B N9 C37A 79.3(3)
C43A N9 C37A 64.7(3)
C39B N9 C37A 109.0(3)
C43B N9 C37A 108.2(3)
C39A N9 C37A 73.4(3)
C41A N9 C37A 174.1(3)
C33 N10 C35 111.09(19)
C33 N10 C31 108.09(19)
C35 N10 C31 109.23(19)
C33 N10 C29 109.22(18)
C35 N10 C29 107.95(18)
C31 N10 C29 111.28(18)
C3 C1 C2 123.5(2)
C3 C1 S1 119.76(18)
C2 C1 S1 116.76(18)
N1 C2 C1 177.1(3)
C1 C3 C4 123.1(2)
C1 C3 S2 120.46(18)
C4 C3 S2 116.41(18)
N2 C4 C3 176.2(3)
C7 C5 C6 123.5(2)
C7 C5 S3 119.53(18)
C6 C5 S3 116.92(18)
N4 C6 C5 177.5(3)
C5 C7 C8 121.3(2)
C5 C7 S4 120.44(17)
C8 C7 S4 118.19(18)
N3 C8 C7 178.3(3)
C11 C9 C10 123.2(2)
C11 C9 S8 119.51(18)
C10 C9 S8 117.34(18)
N5 C10 C9 177.6(3)
C9 C11 C12 123.7(2)
C9 C11 S7 119.97(18)
C12 C11 S7 116.22(18)
N6 C12 C11 175.3(3)
C15 C13 C14 123.0(2)
C15 C13 S9 119.87(18)
C14 C13 S9 117.11(18)
N8 C14 C13 178.6(3)
C13 C15 C16 121.7(2)
C13 C15 S10 120.37(18)
C16 C15 S10 117.87(18)
N7 C16 C15 177.6(3)
C18 C17 C22 119.7(2)
C18 C17 S5 123.77(18)
C22 C17 S5 116.34(18)
C17 C18 C19 119.7(2)
C17 C18 H18 120.1
C19 C18 H18 120.1
C20 C19 C18 120.4(2)
C20 C19 H19 119.8
C18 C19 H19 119.8
C19 C20 C21 120.1(2)
C19 C20 H20 119.9
C21 C20 H20 119.9
C20 C21 C22 119.9(2)
C20 C21 H21 120.1
C22 C21 H21 120.1
C17 C22 C21 120.2(2)
C17 C22 H22 119.9
C21 C22 H22 119.9
C28 C23 C24 119.9(2)
C28 C23 S6 123.88(18)
C24 C23 S6 116.24(18)
C25 C24 C23 120.0(2)
C25 C24 H24 120.0
C23 C24 H24 120.0
C26 C25 C24 119.9(2)
C26 C25 H25 120.1
C24 C25 H25 120.1
C27 C26 C25 120.1(2)
C27 C26 H26 120.0
C25 C26 H26 120.0
C26 C27 C28 120.5(2)
C26 C27 H27 119.8
C28 C27 H27 119.8
C23 C28 C27 119.7(2)
C23 C28 H28 120.2
C27 C28 H28 120.2
C30 C29 N10 115.1(2)
C30 C29 H29A 108.5
N10 C29 H29A 108.5
C30 C29 H29B 108.5
N10 C29 H29B 108.5
H29A C29 H29B 107.5
C29 C30 H30A 109.5
C29 C30 H30B 109.5
H30A C30 H30B 109.5
C29 C30 H30C 109.5
H30A C30 H30C 109.5
H30B C30 H30C 109.5
C32 C31 N10 115.1(2)
C32 C31 H31A 108.5
N10 C31 H31A 108.5
C32 C31 H31B 108.5
N10 C31 H31B 108.5
H31A C31 H31B 107.5
C31 C32 H32A 109.5
C31 C32 H32B 109.5
H32A C32 H32B 109.5
C31 C32 H32C 109.5
H32A C32 H32C 109.5
H32B C32 H32C 109.5
N10 C33 C34 114.9(2)
N10 C33 H33A 108.6
C34 C33 H33A 108.6
N10 C33 H33B 108.6
C34 C33 H33B 108.6
H33A C33 H33B 107.5
C33 C34 H34A 109.5
C33 C34 H34B 109.5
H34A C34 H34B 109.5
C33 C34 H34C 109.5
H34A C34 H34C 109.5
H34B C34 H34C 109.5
C36 C35 N10 114.9(2)
C36 C35 H35A 108.5
N10 C35 H35A 108.5
C36 C35 H35B 108.5
N10 C35 H35B 108.5
H35A C35 H35B 107.5
C35 C36 H36A 109.5
C35 C36 H36B 109.5
H36A C36 H36B 109.5
C35 C36 H36C 109.5
H36A C36 H36C 109.5
H36B C36 H36C 109.5
N9 C37A C38 102.8(4)
N9 C37A H37A 111.2
C38 C37A H37A 111.2
N9 C37A H37B 111.2
C38 C37A H37B 111.2
H37A C37A H37B 109.1
N9 C37A H38E 119.7
C38 C37A H38E 34.5
H37A C37A H38E 122.2
H37B C37A H38E 76.9
N9 C37B C38 105.8(3)
N9 C37B H37C 110.6
C38 C37B H37C 110.6
N9 C37B H37D 110.6
C38 C37B H37D 110.6
H37C C37B H37D 108.7
C37A C38 C37B 71.9(3)
C37A C38 H38A 109.5
C37B C38 H38A 176.6
C37A C38 H38B 109.5
C37B C38 H38B 67.1
H38A C38 H38B 109.5
C37A C38 H38C 109.5
C37B C38 H38C 72.6
H38A C38 H38C 109.5
H38B C38 H38C 109.5
C37A C38 H38F 176.3
C37B C38 H38F 109.5
H38A C38 H38F 68.9
H38B C38 H38F 68.5
H38C C38 H38F 74.2
C37A C38 H38D 72.8
C37B C38 H38D 109.5
H38A C38 H38D 73.9
H38B C38 H38D 174.4
H38C C38 H38D 65.0
H38F C38 H38D 109.5
C37A C38 H38E 66.9
C37B C38 H38E 109.4
H38A C38 H38E 68.8
H38B C38 H38E 76.1
H38C C38 H38E 174.4
H38F C38 H38E 109.5
H38D C38 H38E 109.5
N9 C39A C40 112.6(3)
N9 C39A H39A 109.1
C40 C39A H39A 109.1
N9 C39A H39B 109.1
C40 C39A H39B 109.1
H39A C39A H39B 107.8
N9 C39B C40 112.0(4)
N9 C39B H39C 109.2
C40 C39B H39C 109.2
N9 C39B H39D 109.2
C40 C39B H39D 109.2
H39C C39B H39D 107.9
N9 C39B H40E 126.0
C40 C39B H40E 35.2
H39C C39B H40E 121.1
H39D C39B H40E 74.0
C39A C40 C39B 66.0(3)
C39A C40 H40A 175.5
C39B C40 H40A 109.5
C39A C40 H40B 72.6
C39B C40 H40B 109.5
H40A C40 H40B 109.5
C39A C40 H40C 73.0
C39B C40 H40C 109.5
H40A C40 H40C 109.5
H40B C40 H40C 109.5
C39A C40 H40D 109.5
C39B C40 H40D 175.5
H40A C40 H40D 75.1
H40B C40 H40D 68.0
H40C C40 H40D 68.7
C39A C40 H40F 109.5
C39B C40 H40F 73.1
H40A C40 H40F 68.6
H40B C40 H40F 177.3
H40C C40 H40F 69.9
H40D C40 H40F 109.5
C39A C40 H40E 109.5
C39B C40 H40E 72.5
H40A C40 H40E 68.1
H40B C40 H40E 71.0
H40C C40 H40E 177.4
H40D C40 H40E 109.5
H40F C40 H40E 109.5
C42 C41A N9 111.5(3)
C42 C41A H41A 109.3
N9 C41A H41A 109.3
C42 C41A H41B 109.3
N9 C41A H41B 109.3
H41A C41A H41B 108.0
N9 C41B C42 109.8(4)
N9 C41B H41C 109.7
C42 C41B H41C 109.7
N9 C41B H41D 109.7
C42 C41B H41D 109.7
H41C C41B H41D 108.2
C41A C42 C41B 67.7(3)
C41A C42 H42A 177.1
C41B C42 H42A 109.5
C41A C42 H42B 72.7
C41B C42 H42B 109.5
H42A C42 H42B 109.5
C41A C42 H42C 71.1
C41B C42 H42C 109.5
H42A C42 H42C 109.5
H42B C42 H42C 109.5
C41A C42 H42F 109.5
C41B C42 H42F 177.0
H42A C42 H42F 73.3
H42B C42 H42F 70.2
H42C C42 H42F 68.2
C41A C42 H42D 109.5
C41B C42 H42D 71.0
H42A C42 H42D 68.3
H42B C42 H42D 177.6
H42C C42 H42D 72.3
H42F C42 H42D 109.5
C41A C42 H42E 109.5
C41B C42 H42E 72.8
H42A C42 H42E 70.1
H42B C42 H42E 68.7
H42C C42 H42E 177.6
H42F C42 H42E 109.5
H42D C42 H42E 109.5
N9 C43A C44 109.5(3)
N9 C43A H43A 109.8
C44 C43A H43A 109.8
N9 C43A H43B 109.8
C44 C43A H43B 109.8
H43A C43A H43B 108.2
N9 C43B C44 107.1(4)
N9 C43B H43C 110.3
C44 C43B H43C 110.3
N9 C43B H43D 110.3
C44 C43B H43D 110.3
H43C C43B H43D 108.5
N9 C43B H44E 124.6
C44 C43B H44E 34.3
H43C C43B H44E 119.5
H43D C43B H44E 76.2
C43A C44 C43B 67.9(3)
C43A C44 H44A 175.3
C43B C44 H44A 109.5
C43A C44 H44B 68.6
C43B C44 H44B 109.5
H44A C44 H44B 109.5
C43A C44 H44F 75.2
C43B C44 H44F 109.5
H44A C44 H44F 109.5
H44B C44 H44F 109.5
C43A C44 H44C 109.4
C43B C44 H44C 175.3
H44A C44 H44C 72.9
H44B C44 H44C 65.9
H44F C44 H44C 72.9
C43A C44 H44D 109.5
C43B C44 H44D 75.2
H44A C44 H44D 73.0
H44B C44 H44D 173.0
H44F C44 H44D 63.7
H44C C44 H44D 109.5
C43A C44 H44E 109.5
C43B C44 H44E 68.6
H44A C44 H44E 65.8
H44B C44 H44E 77.4
H44F C44 H44E 173.0
H44C C44 H44E 109.5
H44D C44 H44E 109.5

loop_
_geom_bond_atom_site_label_1
_geom_bond_atom_site_label_2
_geom_bond_distance
Mo1 S3 2.3323(8)
Mo1 S2 2.3543(8)
Mo1 S4 2.3631(9)
Mo1 S1 2.3640(11)
Mo1 S5 2.4632(9)
Mo1 S6 2.4666(9)
Mo2 S9 2.3379(8)
Mo2 S7 2.3384(9)
Mo2 S10 2.3565(8)
Mo2 S8 2.3647(9)
Mo2 S5 2.4802(9)
Mo2 S6 2.4840(11)
S1 C1 1.735(2)
S2 C3 1.732(2)
S3 C5 1.732(2)
S4 C7 1.726(2)
S5 C17 1.787(2)
S6 C23 1.786(2)
S7 C11 1.732(2)
S8 C9 1.736(2)
S9 C13 1.735(2)
S10 C15 1.732(2)
N1 C2 1.144(3)
N2 C4 1.149(3)
N3 C8 1.147(3)
N4 C6 1.146(3)
N5 C10 1.146(3)
N6 C12 1.149(3)
N7 C16 1.139(3)
N8 C14 1.144(3)
N9 C41B 1.491(6)
N9 C37B 1.494(5)
N9 C43A 1.497(5)
N9 C39B 1.499(6)
N9 C43B 1.510(6)
N9 C39A 1.512(5)
N9 C41A 1.569(4)
N9 C37A 1.581(5)
N10 C33 1.516(3)
N10 C35 1.521(3)
N10 C31 1.524(3)
N10 C29 1.530(3)
C1 C3 1.363(3)
C1 C2 1.436(3)
C3 C4 1.429(3)
C5 C7 1.355(3)
C5 C6 1.430(3)
C7 C8 1.435(3)
C9 C11 1.357(3)
C9 C10 1.432(3)
C11 C12 1.434(3)
C13 C15 1.358(3)
C13 C14 1.431(3)
C15 C16 1.435(3)
C17 C18 1.389(3)
C17 C22 1.390(3)
C18 C19 1.394(3)
C18 H18 0.9300
C19 C20 1.378(4)
C19 H19 0.9300
C20 C21 1.384(4)
C20 H20 0.9300
C21 C22 1.394(3)
C21 H21 0.9300
C22 H22 0.9300
C23 C28 1.388(3)
C23 C24 1.393(3)
C24 C25 1.391(3)
C24 H24 0.9300
C25 C26 1.384(4)
C25 H25 0.9300
C26 C27 1.382(3)
C26 H26 0.9300
C27 C28 1.390(3)
C27 H27 0.9300
C28 H28 0.9300
C29 C30 1.515(4)
C29 H29A 0.9700
C29 H29B 0.9700
C30 H30A 0.9600
C30 H30B 0.9600
C30 H30C 0.9600
C31 C32 1.515(4)
C31 H31A 0.9700
C31 H31B 0.9700
C32 H32A 0.9600
C32 H32B 0.9600
C32 H32C 0.9600
C33 C34 1.521(4)
C33 H33A 0.9700
C33 H33B 0.9700
C34 H34A 0.9600
C34 H34B 0.9600
C34 H34C 0.9600
C35 C36 1.518(4)
C35 H35A 0.9700
C35 H35B 0.9700
C36 H36A 0.9600
C36 H36B 0.9600
C36 H36C 0.9600
C37A C38 1.663(7)
C37A H37A 0.9700
C37A H37B 0.9700
C37A H38E 1.5603
C37B C38 1.681(6)
C37B H37C 0.9700
C37B H37D 0.9700
C38 H38A 0.9600
C38 H38B 0.9600
C38 H38C 0.9600
C38 H38F 0.9600
C38 H38D 0.9600
C38 H38E 0.9600
C39A C40 1.562(5)
C39A H39A 0.9700
C39A H39B 0.9700
C39B C40 1.585(6)
C39B H39C 0.9700
C39B H39D 0.9700
C39B H40E 1.5878
C40 H40A 0.9600
C40 H40B 0.9600
C40 H40C 0.9600
C40 H40D 0.9600
C40 H40F 0.9600
C40 H40E 0.9600
C41A C42 1.536(5)
C41A H41A 0.9700
C41A H41B 0.9700
C41B C42 1.646(6)
C41B H41C 0.9700
C41B H41D 0.9700
C42 H42A 0.9600
C42 H42B 0.9600
C42 H42C 0.9600
C42 H42F 0.9600
C42 H42D 0.9600
C42 H42E 0.9600
C43A C44 1.626(6)
C43A H43A 0.9700
C43A H43B 0.9700
C43B C44 1.659(7)
C43B H43C 0.9700
C43B H43D 0.9700
C43B H44E 1.5853
C44 H44A 0.9600
C44 H44B 0.9600
C44 H44F 0.9600
C44 H44C 0.9600
C44 H44D 0.9600
C44 H44E 0.9600
